data_4027084
loop_
_publ_author_name
'Masahiko Fujioka'
'Tsumoru Morimoto'
'Takayuki Tsumagari'
'Hiroki Tanimoto'
'Yasuhiro Nishiyama'
'Kiyomi Kakiuchi'

_publ_section_title
;
 Rh(I)-Catalyzed Asymmetric Synthesis of 3-Substituted Isoindolinones
 through CO Gas-Free Aminocarbonylation
;
_journal_name_full 'Journal of Organic Chemistry'
_journal_page_first 2911
_journal_page_last 2923
_journal_paper_doi 10.1021/jo300201g
_journal_volume 77
_journal_year 2012
_chemical_absolute_configuration ad
_chemical_formula_moiety 'C22 H19 N O3 S'
_chemical_formula_sum 'C22 H19 N O3 S'
_chemical_formula_weight 377.46
_space_group_IT_number 19
_symmetry_cell_setting orthorhombic
_symmetry_Int_Tables_number 19
_symmetry_space_group_name_Hall 'P 2ac 2ab'
_symmetry_space_group_name_H-M 'P 21 21 21'
_atom_sites_solution_hydrogens geom
_atom_sites_solution_primary direct
_atom_sites_solution_secondary difmap
_cell_angle_alpha 90.0000
_cell_angle_beta 90.0000
_cell_angle_gamma 90.0000
_cell_formula_units_Z 4
_cell_length_a 8.55460(18)
_cell_length_b 10.3150(3)
_cell_length_c 20.8151(5)
_cell_measurement_reflns_used 15447
_cell_measurement_temperature 123
_cell_measurement_theta_max 27.44
_cell_measurement_theta_min 3.08
_cell_volume 1836.74(8)
_computing_cell_refinement 'RAPID AUTO'
_computing_data_collection 'RAPID AUTO (Rigaku, ????)'
_computing_data_reduction 'RAPID AUTO'
_computing_molecular_graphics 'CrystalStructure 4.0'
_computing_publication_material 'CrystalStructure 4.0 (Rigaku, 2010)'
_computing_structure_refinement 'SHELXL97 (Sheldrick, 2008)'
_computing_structure_solution 'Il Milione (Burla, et al., 2007)'
_diffrn_ambient_temperature 123
_diffrn_detector_area_resol_mean 10.000
_diffrn_measured_fraction_theta_full 0.998
_diffrn_measured_fraction_theta_max 0.998
_diffrn_measurement_device_type 'Rigaku R-AXIS RAPID'
_diffrn_measurement_method \w
_diffrn_radiation_type 'Mo K\a'
_diffrn_radiation_wavelength 0.71075
_diffrn_reflns_av_R_equivalents 0.0266
_diffrn_reflns_limit_h_max 10
_diffrn_reflns_limit_h_min -11
_diffrn_reflns_limit_k_max 13
_diffrn_reflns_limit_k_min -13
_diffrn_reflns_limit_l_max 26
_diffrn_reflns_limit_l_min -24
_diffrn_reflns_number 18237
_diffrn_reflns_theta_full 27.44
_diffrn_reflns_theta_max 27.45
_diffrn_standards_number 0
_exptl_absorpt_coefficient_mu 0.199
_exptl_absorpt_correction_T_max 0.961
_exptl_absorpt_correction_T_min 0.782
_exptl_absorpt_correction_type multi-scan
_exptl_absorpt_process_details 'ABSCOR (Rigaku, 1995)'
_exptl_crystal_colour colorless
_exptl_crystal_density_diffrn 1.365
_exptl_crystal_description block
_exptl_crystal_F_000 792.00
_exptl_crystal_size_max 0.320
_exptl_crystal_size_mid 0.280
_exptl_crystal_size_min 0.200
_refine_diff_density_max 0.220
_refine_diff_density_min -0.300
_refine_ls_abs_structure_details 'Flack, H. D. (1983), Acta Cryst. A39, 876-881.  1789 Friedel Pairs'
_refine_ls_abs_structure_Flack 0.03(6)
_refine_ls_extinction_method none
_refine_ls_goodness_of_fit_ref 1.097
_refine_ls_hydrogen_treatment constr
_refine_ls_number_parameters 247
_refine_ls_number_reflns 4182
_refine_ls_number_restraints 0
_refine_ls_R_factor_gt 0.0293
_refine_ls_shift/su_max 0.000
_refine_ls_structure_factor_coef Fsqd
_refine_ls_weighting_details 'w = 1/[\s^2^(Fo^2^)+(0.0354P)^2^+0.4571P] where P=(Fo^2^+2Fc^2^)/3'
_refine_ls_weighting_scheme calc
_refine_ls_wR_factor_ref 0.0761
_reflns_number_gt 3832
_reflns_number_total 4182
_reflns_threshold_expression F^2^>2.0\s(F^2^)
_cod_data_source_file jo300201g_si_005.cif
_cod_data_source_block TMG-24
_cod_original_cell_volume 1836.73(8)
_cod_database_code 4027084

loop_
_symmetry_equiv_pos_site_id
_symmetry_equiv_pos_as_xyz
1 +X,+Y,+Z
2 1/2+X,1/2-Y,-Z
3 -X,1/2+Y,1/2-Z
4 1/2-X,-Y,1/2+Z

loop_
_atom_site_label
_atom_site_type_symbol
_atom_site_fract_x
_atom_site_fract_y
_atom_site_fract_z
_atom_site_U_iso_or_equiv
_atom_site_adp_type
_atom_site_occupancy
_atom_site_symmetry_multiplicity
_atom_site_calc_flag
_atom_site_refinement_flags
S1 S 0.19823(5) 0.23990(4) 0.896515(17) 0.02390(10) Uani 1.0 4 d .
O1 O 0.27350(14) 0.11585(11) 0.89809(6) 0.0292(3) Uani 1.0 4 d .
O2 O 0.07133(14) 0.26787(13) 0.93901(5) 0.0316(3) Uani 1.0 4 d .
O3 O 0.19231(15) 0.53394(12) 0.92297(6) 0.0301(3) Uani 1.0 4 d .
N1 N 0.34070(16) 0.34521(13) 0.91247(6) 0.0228(3) Uani 1.0 4 d .
C1 C 0.3174(2) 0.47858(16) 0.92396(7) 0.0226(4) Uani 1.0 4 d .
C2 C 0.4742(2) 0.53091(17) 0.93675(7) 0.0237(4) Uani 1.0 4 d .
C3 C 0.5171(2) 0.65789(17) 0.95126(8) 0.0272(4) Uani 1.0 4 d .
C4 C 0.6734(3) 0.68295(18) 0.96364(8) 0.0297(4) Uani 1.0 4 d .
C5 C 0.7843(3) 0.58305(18) 0.96082(8) 0.0289(4) Uani 1.0 4 d .
C6 C 0.7415(2) 0.45679(17) 0.94508(7) 0.0253(4) Uani 1.0 4 d .
C7 C 0.5845(2) 0.43257(16) 0.93303(7) 0.0224(4) Uani 1.0 4 d .
C8 C 0.50926(18) 0.30630(16) 0.91330(7) 0.0218(4) Uani 1.0 4 d .
C9 C 0.56516(17) 0.26046(16) 0.84762(7) 0.0217(3) Uani 1.0 4 d .
C10 C 0.6347(2) 0.13874(17) 0.83984(8) 0.0286(4) Uani 1.0 4 d .
C11 C 0.6811(3) 0.10275(19) 0.77793(9) 0.0343(5) Uani 1.0 4 d .
C12 C 0.6604(3) 0.1838(2) 0.72584(9) 0.0338(5) Uani 1.0 4 d .
C13 C 0.5928(2) 0.30452(19) 0.73395(8) 0.0297(4) Uani 1.0 4 d .
C14 C 0.54664(19) 0.34253(17) 0.79497(8) 0.0249(4) Uani 1.0 4 d .
C15 C 0.6586(3) 0.04630(19) 0.89510(11) 0.0447(5) Uani 1.0 4 d .
C16 C 0.13814(19) 0.27311(16) 0.81755(7) 0.0230(4) Uani 1.0 4 d .
C17 C 0.2054(2) 0.20424(15) 0.76709(7) 0.0245(4) Uani 1.0 4 d .
C18 C 0.1521(2) 0.22596(17) 0.70512(8) 0.0269(4) Uani 1.0 4 d .
C19 C 0.0341(2) 0.31592(17) 0.69288(8) 0.0250(4) Uani 1.0 4 d .
C20 C -0.02730(19) 0.38586(18) 0.74420(8) 0.0271(4) Uani 1.0 4 d .
C21 C 0.02317(19) 0.36516(17) 0.80664(8) 0.0256(4) Uani 1.0 4 d .
C22 C -0.0277(3) 0.33573(19) 0.62584(8) 0.0317(4) Uani 1.0 4 d .
H1 H 0.4415 0.7253 0.9526 0.0326 Uiso 1.0 4 calc R
H2 H 0.7056 0.7685 0.9741 0.0357 Uiso 1.0 4 calc R
H3 H 0.8908 0.6019 0.9698 0.0346 Uiso 1.0 4 calc R
H4 H 0.8170 0.3895 0.9427 0.0304 Uiso 1.0 4 calc R
H5 H 0.5280 0.2380 0.9465 0.0262 Uiso 1.0 4 calc R
H6 H 0.7281 0.0203 0.7715 0.0411 Uiso 1.0 4 calc R
H7 H 0.6928 0.1566 0.6843 0.0406 Uiso 1.0 4 calc R
H8 H 0.5781 0.3606 0.6982 0.0356 Uiso 1.0 4 calc R
H9 H 0.5017 0.4259 0.8010 0.0298 Uiso 1.0 4 calc R
H10 H 0.7357 0.0825 0.9249 0.0536 Uiso 1.0 4 calc R
H11 H 0.6963 -0.0371 0.8787 0.0536 Uiso 1.0 4 calc R
H12 H 0.5592 0.0334 0.9176 0.0536 Uiso 1.0 4 calc R
H13 H 0.2865 0.1434 0.7750 0.0294 Uiso 1.0 4 calc R
H14 H 0.1966 0.1788 0.6704 0.0322 Uiso 1.0 4 calc R
H15 H -0.1055 0.4492 0.7363 0.0325 Uiso 1.0 4 calc R
H16 H -0.0202 0.4131 0.8413 0.0307 Uiso 1.0 4 calc R
H17 H -0.0788 0.2561 0.6111 0.0380 Uiso 1.0 4 calc R
H18 H 0.0590 0.3570 0.5969 0.0380 Uiso 1.0 4 calc R
H19 H -0.1035 0.4070 0.6259 0.0380 Uiso 1.0 4 calc R

loop_
_atom_site_aniso_label
_atom_site_aniso_U_11
_atom_site_aniso_U_22
_atom_site_aniso_U_33
_atom_site_aniso_U_12
_atom_site_aniso_U_13
_atom_site_aniso_U_23
S1 0.02776(19) 0.0253(2) 0.01869(17) -0.00104(17) 0.00214(15) 0.00292(15)
O1 0.0369(7) 0.0217(6) 0.0288(6) -0.0018(5) -0.0007(6) 0.0046(5)
O2 0.0306(7) 0.0421(8) 0.0222(6) -0.0005(6) 0.0067(5) 0.0049(6)
O3 0.0292(7) 0.0295(7) 0.0315(7) 0.0081(6) 0.0029(6) -0.0023(5)
N1 0.0250(7) 0.0240(7) 0.0193(7) 0.0029(6) 0.0014(6) -0.0014(6)
C1 0.0291(9) 0.0236(8) 0.0152(7) 0.0053(7) 0.0032(7) -0.0005(6)
C2 0.0296(9) 0.0257(9) 0.0158(7) 0.0027(7) 0.0018(7) -0.0015(7)
C3 0.0337(9) 0.0258(9) 0.0220(8) 0.0022(8) 0.0044(7) -0.0044(7)
C4 0.0391(10) 0.0277(9) 0.0223(8) -0.0043(8) 0.0036(8) -0.0044(7)
C5 0.0311(9) 0.0364(10) 0.0191(8) -0.0038(8) 0.0001(7) -0.0018(7)
C6 0.0276(9) 0.0314(9) 0.0169(8) 0.0022(7) -0.0002(7) -0.0014(7)
C7 0.0278(8) 0.0263(9) 0.0131(7) 0.0022(7) 0.0001(7) -0.0004(6)
C8 0.0248(8) 0.0212(8) 0.0195(8) 0.0043(7) -0.0014(6) -0.0009(6)
C9 0.0210(7) 0.0233(8) 0.0207(7) 0.0029(7) -0.0014(6) -0.0040(7)
C10 0.0273(8) 0.0275(10) 0.0312(9) 0.0050(8) -0.0025(7) -0.0049(8)
C11 0.0314(10) 0.0314(10) 0.0402(10) 0.0056(8) 0.0019(9) -0.0155(8)
C12 0.0308(10) 0.0439(11) 0.0268(9) -0.0056(8) 0.0055(8) -0.0171(8)
C13 0.0271(9) 0.0405(11) 0.0215(8) -0.0047(8) -0.0004(7) -0.0029(8)
C14 0.0260(8) 0.0258(9) 0.0227(8) 0.0021(7) 0.0000(7) -0.0021(7)
C15 0.0577(13) 0.0311(11) 0.0452(11) 0.0223(10) -0.0032(11) -0.0004(9)
C16 0.0254(8) 0.0245(9) 0.0190(7) -0.0046(7) -0.0001(6) 0.0004(7)
C17 0.0265(8) 0.0217(8) 0.0252(8) 0.0002(7) -0.0004(7) -0.0010(6)
C18 0.0308(9) 0.0274(9) 0.0223(8) -0.0014(8) 0.0014(7) -0.0031(7)
C19 0.0261(8) 0.0248(9) 0.0239(8) -0.0075(7) -0.0016(7) 0.0014(7)
C20 0.0248(9) 0.0283(9) 0.0282(9) -0.0003(8) -0.0026(7) 0.0004(7)
C21 0.0261(8) 0.0264(9) 0.0244(8) -0.0016(7) 0.0034(7) -0.0028(7)
C22 0.0363(10) 0.0342(10) 0.0246(8) -0.0016(8) -0.0050(8) 0.0017(8)

loop_
_atom_type_symbol
_atom_type_description
_atom_type_scat_dispersion_real
_atom_type_scat_dispersion_imag
_atom_type_scat_source
C C 0.0033 0.0016
;
International Tables for Crystallography
(1992, Vol. C, Tables 4.2.6.8 and 6.1.1.4)
;
H H 0.0000 0.0000
;
International Tables for Crystallography
(1992, Vol. C, Table 6.1.1.4)
;
N N 0.0061 0.0033
;
International Tables for Crystallography
(1992, Vol. C, Tables 4.2.6.8 and 6.1.1.4)
;
O O 0.0106 0.0060
;
International Tables for Crystallography
(1992, Vol. C, Tables 4.2.6.8 and 6.1.1.4)
;
S S 0.1246 0.1234
;
International Tables for Crystallography
(1992, Vol. C, Tables 4.2.6.8 and 6.1.1.4)
;

loop_
_geom_angle_atom_site_label_1
_geom_angle_atom_site_label_2
_geom_angle_atom_site_label_3
_geom_angle
_geom_angle_publ_flag
O1 S1 O2 120.48(8) yes
O1 S1 N1 104.42(7) yes
O1 S1 C16 109.10(8) yes
O2 S1 N1 107.49(8) yes
O2 S1 C16 108.51(8) yes
N1 S1 C16 105.88(8) yes
S1 N1 C1 124.49(12) yes
S1 N1 C8 122.15(11) yes
C1 N1 C8 113.31(13) yes
O3 C1 N1 125.52(16) yes
O3 C1 C2 129.43(16) yes
N1 C1 C2 105.05(14) yes
C1 C2 C3 128.65(16) yes
C1 C2 C7 110.00(15) yes
C3 C2 C7 121.35(16) yes
C2 C3 C4 118.01(17) yes
C3 C4 C5 120.53(17) yes
C4 C5 C6 121.27(17) yes
C5 C6 C7 117.75(16) yes
C2 C7 C6 121.06(16) yes
C2 C7 C8 110.85(15) yes
C6 C7 C8 128.08(16) yes
N1 C8 C7 100.52(13) yes
N1 C8 C9 112.04(12) yes
C7 C8 C9 112.21(13) yes
C8 C9 C10 121.06(14) yes
C8 C9 C14 118.77(15) yes
C10 C9 C14 120.16(15) yes
C9 C10 C11 117.75(16) yes
C9 C10 C15 122.47(16) yes
C11 C10 C15 119.78(17) yes
C10 C11 C12 121.77(18) yes
C11 C12 C13 120.19(18) yes
C12 C13 C14 119.03(17) yes
C9 C14 C13 121.08(16) yes
S1 C16 C17 119.05(13) yes
S1 C16 C21 119.66(12) yes
C17 C16 C21 121.28(15) yes
C16 C17 C18 118.91(15) yes
C17 C18 C19 121.04(16) yes
C18 C19 C20 118.53(16) yes
C18 C19 C22 120.90(16) yes
C20 C19 C22 120.57(16) yes
C19 C20 C21 121.49(16) yes
C16 C21 C20 118.70(16) yes
C2 C3 H1 120.996 no
C4 C3 H1 120.991 no
C3 C4 H2 119.732 no
C5 C4 H2 119.734 no
C4 C5 H3 119.364 no
C6 C5 H3 119.366 no
C5 C6 H4 121.123 no
C7 C6 H4 121.125 no
N1 C8 H5 110.569 no
C7 C8 H5 110.571 no
C9 C8 H5 110.570 no
C10 C11 H6 119.115 no
C12 C11 H6 119.118 no
C11 C12 H7 119.903 no
C13 C12 H7 119.905 no
C12 C13 H8 120.496 no
C14 C13 H8 120.470 no
C9 C14 H9 119.450 no
C13 C14 H9 119.474 no
C10 C15 H10 109.471 no
C10 C15 H11 109.472 no
C10 C15 H12 109.465 no
H10 C15 H11 109.474 no
H10 C15 H12 109.475 no
H11 C15 H12 109.470 no
C16 C17 H13 120.550 no
C18 C17 H13 120.535 no
C17 C18 H14 119.477 no
C19 C18 H14 119.486 no
C19 C20 H15 119.263 no
C21 C20 H15 119.246 no
C16 C21 H16 120.639 no
C20 C21 H16 120.658 no
C19 C22 H17 109.473 no
C19 C22 H18 109.474 no
C19 C22 H19 109.467 no
H17 C22 H18 109.472 no
H17 C22 H19 109.467 no
H18 C22 H19 109.475 no

loop_
_geom_bond_atom_site_label_1
_geom_bond_atom_site_label_2
_geom_bond_distance
_geom_bond_publ_flag
S1 O1 1.4328(13) yes
S1 O2 1.4297(13) yes
S1 N1 1.6660(15) yes
S1 C16 1.7559(16) yes
O3 C1 1.213(3) yes
N1 C1 1.411(3) yes
N1 C8 1.497(2) yes
C1 C2 1.471(3) yes
C2 C3 1.393(3) yes
C2 C7 1.387(3) yes
C3 C4 1.386(3) yes
C4 C5 1.402(3) yes
C5 C6 1.392(3) yes
C6 C7 1.388(3) yes
C7 C8 1.510(3) yes
C8 C9 1.524(2) yes
C9 C10 1.399(3) yes
C9 C14 1.394(3) yes
C10 C11 1.399(3) yes
C10 C15 1.508(3) yes
C11 C12 1.381(3) yes
C12 C13 1.383(3) yes
C13 C14 1.387(3) yes
C16 C17 1.392(3) yes
C16 C21 1.386(3) yes
C17 C18 1.386(3) yes
C18 C19 1.395(3) yes
C19 C20 1.392(3) yes
C19 C22 1.506(3) yes
C20 C21 1.386(3) yes
C3 H1 0.950 no
C4 H2 0.950 no
C5 H3 0.950 no
C6 H4 0.950 no
C8 H5 1.000 no
C11 H6 0.950 no
C12 H7 0.950 no
C13 H8 0.950 no
C14 H9 0.950 no
C15 H10 0.980 no
C15 H11 0.980 no
C15 H12 0.980 no
C17 H13 0.950 no
C18 H14 0.950 no
C20 H15 0.950 no
C21 H16 0.950 no
C22 H17 0.980 no
C22 H18 0.980 no
C22 H19 0.980 no

loop_
_geom_contact_atom_site_label_1
_geom_contact_atom_site_label_2
_geom_contact_distance
_geom_contact_publ_flag
_geom_contact_site_symmetry_2
S1 O3 3.0830(13) no .
S1 C9 3.3066(16) no .
O1 C8 2.833(2) no .
O1 C9 3.091(2) no .
O1 C10 3.328(2) no .
O1 C15 3.372(3) no .
O1 C17 2.934(2) no .
O2 O3 2.9521(19) no .
O2 C1 3.042(2) no .
O2 C21 2.961(2) no .
O3 C3 3.115(3) no .
O3 C7 3.521(3) no .
O3 C8 3.592(2) no .
O3 C16 3.503(2) no .
O3 C21 3.315(2) no .
N1 C14 3.014(2) no .
N1 C17 3.551(2) no .
N1 C21 3.503(2) no .
C1 C9 3.476(3) no .
C1 C16 3.428(3) no .
C2 C5 2.753(3) no .
C2 C9 3.439(3) no .
C2 C14 3.587(3) no .
C3 C6 2.829(3) no .
C4 C7 2.767(3) no .
C6 C9 3.239(3) no .
C7 C14 3.037(3) no .
C8 C15 2.995(3) no .
C9 C12 2.778(3) no .
C9 C17 3.552(3) no .
C10 C13 2.813(3) no .
C11 C14 2.751(3) no .
C13 C17 3.539(3) no .
C14 C16 3.598(3) no .
C14 C17 3.301(3) no .
C16 C19 2.779(3) no .
C17 C20 2.775(3) no .
C18 C21 2.783(3) no .
O1 C5 3.584(3) no 2_457
O1 C6 3.361(2) no 2_457
O2 C6 3.432(3) no 1_455
O2 C7 3.374(2) no 2_457
O2 C8 3.2121(19) no 2_457
O3 C22 3.564(3) no 3_556
C5 O1 3.584(3) no 2_557
C6 O1 3.361(2) no 2_557
C6 O2 3.432(3) no 1_655
C7 O2 3.374(2) no 2_557
C8 O2 3.2121(19) no 2_557
C12 C19 3.542(3) no 1_655
C12 C20 3.410(3) no 1_655
C13 C20 3.364(3) no 1_655
C19 C12 3.542(3) no 1_455
C20 C12 3.410(3) no 1_455
C20 C13 3.364(3) no 1_455
C22 O3 3.564(3) no 3_546
S1 H5 3.0069 no .
S1 H13 2.8213 no .
S1 H16 2.8295 no .
O1 H5 2.7098 no .
O1 H12 2.6193 no .
O1 H13 2.5804 no .
O2 H16 2.6449 no .
O3 H1 2.9700 no .
O3 H16 2.7836 no .
N1 H9 2.8235 no .
N1 H13 3.5692 no .
N1 H16 3.4955 no .
C1 H1 2.8211 no .
C1 H5 3.1023 no .
C1 H9 3.0548 no .
C1 H16 3.4289 no .
C2 H2 3.2450 no .
C2 H4 3.2776 no .
C2 H5 3.0629 no .
C2 H9 3.0354 no .
C3 H3 3.2714 no .
C4 H4 3.2960 no .
C5 H1 3.2838 no .
C6 H2 3.2860 no .
C6 H5 2.9032 no .
C7 H1 3.2832 no .
C7 H3 3.2407 no .
C7 H9 2.8390 no .
C8 H4 2.8358 no .
C8 H9 2.6437 no .
C8 H10 3.0234 no .
C8 H12 2.8487 no .
C9 H4 3.2136 no .
C9 H6 3.2538 no .
C9 H8 3.2782 no .
C9 H10 2.8439 no .
C9 H11 3.3309 no .
C9 H12 2.7588 no .
C9 H13 3.0706 no .
C10 H5 2.6099 no .
C10 H7 3.2805 no .
C10 H9 3.2741 no .
C10 H13 3.2711 no .
C11 H8 3.2558 no .
C11 H10 3.1021 no .
C11 H11 2.5484 no .
C11 H12 3.1707 no .
C11 H13 3.4026 no .
C12 H9 3.2442 no .
C12 H13 3.3847 no .
C13 H6 3.2478 no .
C13 H13 3.2184 no .
C14 H5 3.3373 no .
C14 H7 3.2474 no .
C14 H13 3.0573 no .
C15 H5 2.5105 no .
C15 H6 2.6532 no .
C16 H9 3.5034 no .
C16 H14 3.2514 no .
C16 H15 3.2417 no .
C17 H9 3.4856 no .
C17 H16 3.2791 no .
C18 H15 3.2528 no .
C18 H17 2.7983 no .
C18 H18 2.7441 no .
C18 H19 3.3147 no .
C19 H13 3.2789 no .
C19 H16 3.2808 no .
C20 H14 3.2538 no .
C20 H17 3.1087 no .
C20 H18 3.1667 no .
C20 H19 2.5571 no .
C21 H13 3.2773 no .
C22 H14 2.6767 no .
C22 H15 2.6640 no .
H1 H2 2.3462 no .
H2 H3 2.3391 no .
H3 H4 2.3491 no .
H4 H5 2.9260 no .
H4 H10 3.2629 no .
H5 H10 2.4357 no .
H5 H11 3.4808 no .
H5 H12 2.2107 no .
H6 H7 2.3166 no .
H6 H10 3.2569 no .
H6 H11 2.3231 no .
H6 H12 3.3691 no .
H7 H8 2.3391 no .
H8 H9 2.3358 no .
H9 H13 3.4891 no .
H13 H14 2.3365 no .
H14 H17 2.7777 no .
H14 H18 2.6654 no .
H15 H16 2.3347 no .
H15 H17 3.2879 no .
H15 H18 3.3609 no .
H15 H19 2.3388 no .
S1 H5 3.5845 no 2_457
S1 H19 3.5591 no 3_546
O1 H4 3.3361 no 2_457
O1 H8 3.5450 no 3_646
O1 H15 3.5831 no 3_546
O1 H19 2.6469 no 3_546
O2 H4 2.5123 no 1_455
O2 H5 2.4123 no 2_457
O2 H10 3.4618 no 1_455
O2 H10 3.5188 no 2_457
O3 H2 2.9588 no 2_467
O3 H3 2.8452 no 1_455
O3 H4 3.5630 no 1_455
O3 H7 2.7485 no 3_656
O3 H10 3.4066 no 2_457
O3 H12 3.5764 no 2_457
O3 H17 2.5876 no 3_556
N1 H10 3.5803 no 2_457
C1 H2 3.4959 no 2_467
C1 H7 2.9086 no 3_656
C1 H10 3.2832 no 2_457
C1 H17 3.5904 no 3_556
C2 H7 3.1739 no 3_656
C2 H18 3.5408 no 4_565
C3 H2 3.1765 no 2_467
C3 H3 3.1631 no 2_467
C3 H7 3.3449 no 3_656
C3 H14 3.5300 no 3_656
C3 H17 3.4832 no 4_565
C3 H18 3.1055 no 4_565
C4 H1 3.0320 no 2_567
C4 H3 3.5620 no 2_467
C4 H11 3.3922 no 1_565
C4 H14 3.0047 no 3_656
C4 H17 3.2355 no 4_565
C4 H18 3.1707 no 3_656
C4 H18 3.4385 no 4_565
C4 H19 3.5526 no 4_565
C5 H1 2.9936 no 2_567
C5 H14 2.9100 no 3_656
C5 H16 3.4724 no 1_655
C5 H17 3.4312 no 3_656
C5 H18 3.3507 no 3_656
C6 H14 3.3628 no 3_656
C6 H16 3.0045 no 1_655
C10 H8 3.4893 no 3_646
C11 H8 3.3769 no 3_646
C11 H9 2.9110 no 3_646
C12 H9 3.0522 no 3_646
C12 H15 3.3985 no 1_655
C12 H17 3.3521 no 1_655
C13 H6 3.5360 no 3_656
C13 H15 2.9819 no 1_655
C13 H19 3.5958 no 1_655
C14 H6 3.2872 no 3_656
C14 H15 3.3997 no 1_655
C15 H2 3.3283 no 1_545
C15 H8 3.3976 no 3_646
C15 H18 3.1106 no 3_646
C16 H6 3.3541 no 3_656
C16 H15 3.5346 no 3_546
C17 H6 3.4058 no 3_656
C17 H15 2.7665 no 3_546
C18 H6 3.2411 no 3_656
C18 H11 3.2711 no 3_656
C18 H15 3.1297 no 3_546
C18 H16 3.5522 no 3_546
C19 H6 3.0218 no 3_656
C19 H7 3.3547 no 1_455
C19 H11 3.1367 no 3_656
C20 H6 2.9292 no 3_656
C20 H7 3.5886 no 1_455
C20 H8 3.5185 no 1_455
C20 H13 3.4828 no 3_556
C21 H4 3.3450 no 1_455
C21 H6 3.1203 no 3_656
C22 H2 3.5213 no 3_646
C22 H3 3.3401 no 3_646
C22 H7 3.2575 no 1_455
C22 H11 3.1254 no 3_656
H1 C4 3.0320 no 2_467
H1 C5 2.9936 no 2_467
H1 H2 2.5299 no 2_467
H1 H3 2.4435 no 2_467
H1 H7 3.1537 no 3_656
H1 H8 3.4405 no 3_656
H1 H12 3.4125 no 1_565
H1 H17 3.3889 no 3_556
H1 H17 3.5064 no 4_565
H1 H18 3.1217 no 4_565
H2 O3 2.9588 no 2_567
H2 C1 3.4959 no 2_567
H2 C3 3.1765 no 2_567
H2 C15 3.3283 no 1_565
H2 C22 3.5213 no 3_656
H2 H1 2.5299 no 2_567
H2 H3 3.2252 no 2_467
H2 H10 3.4065 no 1_565
H2 H11 2.8239 no 1_565
H2 H12 3.2277 no 1_565
H2 H14 3.2572 no 3_656
H2 H17 3.0610 no 4_565
H2 H18 2.6597 no 3_656
H3 O3 2.8452 no 1_655
H3 C3 3.1631 no 2_567
H3 C4 3.5620 no 2_567
H3 C22 3.3401 no 3_656
H3 H1 2.4435 no 2_567
H3 H2 3.2252 no 2_567
H3 H12 3.0838 no 2_557
H3 H14 3.1172 no 3_656
H3 H16 3.3956 no 1_655
H3 H17 2.8205 no 3_656
H3 H18 3.0071 no 3_656
H4 O1 3.3361 no 2_557
H4 O2 2.5123 no 1_655
H4 O3 3.5630 no 1_655
H4 C21 3.3450 no 1_655
H4 H5 3.2106 no 2_557
H4 H16 2.5398 no 1_655
H5 S1 3.5845 no 2_557
H5 O2 2.4123 no 2_557
H5 H4 3.2106 no 2_457
H6 C13 3.5360 no 3_646
H6 C14 3.2872 no 3_646
H6 C16 3.3541 no 3_646
H6 C17 3.4058 no 3_646
H6 C18 3.2411 no 3_646
H6 C19 3.0218 no 3_646
H6 C20 2.9292 no 3_646
H6 C21 3.1203 no 3_646
H6 H8 3.1579 no 3_646
H6 H9 2.6637 no 3_646
H6 H15 3.3147 no 3_646
H7 O3 2.7485 no 3_646
H7 C1 2.9086 no 3_646
H7 C2 3.1739 no 3_646
H7 C3 3.3449 no 3_646
H7 C19 3.3547 no 1_655
H7 C20 3.5886 no 1_655
H7 C22 3.2575 no 1_655
H7 H1 3.1537 no 3_646
H7 H9 2.9203 no 3_646
H7 H17 2.6819 no 1_655
H7 H19 3.3443 no 1_655
H8 O1 3.5450 no 3_656
H8 C10 3.4893 no 3_656
H8 C11 3.3769 no 3_656
H8 C15 3.3976 no 3_656
H8 C20 3.5185 no 1_655
H8 H1 3.4405 no 3_646
H8 H6 3.1579 no 3_656
H8 H11 3.0311 no 3_656
H8 H12 3.2205 no 3_656
H8 H13 3.1880 no 3_656
H8 H15 2.9645 no 1_655
H8 H19 3.1494 no 1_655
H9 C11 2.9110 no 3_656
H9 C12 3.0522 no 3_656
H9 H6 2.6637 no 3_656
H9 H7 2.9203 no 3_656
H9 H13 3.2894 no 3_656
H10 O2 3.4618 no 1_655
H10 O2 3.5188 no 2_557
H10 O3 3.4066 no 2_557
H10 N1 3.5803 no 2_557
H10 C1 3.2832 no 2_557
H10 H2 3.4065 no 1_545
H10 H18 2.9495 no 3_646
H11 C4 3.3922 no 1_545
H11 C18 3.2711 no 3_646
H11 C19 3.1367 no 3_646
H11 C22 3.1254 no 3_646
H11 H2 2.8239 no 1_545
H11 H8 3.0311 no 3_646
H11 H14 3.2363 no 3_646
H11 H18 2.4150 no 3_646
H11 H19 3.5322 no 3_646
H12 O3 3.5764 no 2_557
H12 H1 3.4125 no 1_545
H12 H2 3.2277 no 1_545
H12 H3 3.0838 no 2_457
H12 H8 3.2205 no 3_646
H13 C20 3.4828 no 3_546
H13 H8 3.1880 no 3_646
H13 H9 3.2894 no 3_646
H13 H15 2.5417 no 3_546
H13 H19 3.5573 no 3_546
H14 C3 3.5300 no 3_646
H14 C4 3.0047 no 3_646
H14 C5 2.9100 no 3_646
H14 C6 3.3628 no 3_646
H14 H2 3.2572 no 3_646
H14 H3 3.1172 no 3_646
H14 H11 3.2363 no 3_656
H14 H15 3.1601 no 3_546
H14 H16 3.1382 no 3_546
H15 O1 3.5831 no 3_556
H15 C12 3.3985 no 1_455
H15 C13 2.9819 no 1_455
H15 C14 3.3997 no 1_455
H15 C16 3.5346 no 3_556
H15 C17 2.7665 no 3_556
H15 C18 3.1297 no 3_556
H15 H6 3.3147 no 3_656
H15 H8 2.9645 no 1_455
H15 H13 2.5417 no 3_556
H15 H14 3.1601 no 3_556
H16 C5 3.4724 no 1_455
H16 C6 3.0045 no 1_455
H16 C18 3.5522 no 3_556
H16 H3 3.3956 no 1_455
H16 H4 2.5398 no 1_455
H16 H14 3.1382 no 3_556
H17 O3 2.5876 no 3_546
H17 C1 3.5904 no 3_546
H17 C3 3.4832 no 4_564
H17 C4 3.2355 no 4_564
H17 C5 3.4312 no 3_646
H17 C12 3.3521 no 1_455
H17 H1 3.3889 no 3_546
H17 H1 3.5064 no 4_564
H17 H2 3.0610 no 4_564
H17 H3 2.8205 no 3_646
H17 H7 2.6819 no 1_455
H18 C2 3.5408 no 4_564
H18 C3 3.1055 no 4_564
H18 C4 3.1707 no 3_646
H18 C4 3.4385 no 4_564
H18 C5 3.3507 no 3_646
H18 C15 3.1106 no 3_656
H18 H1 3.1217 no 4_564
H18 H2 2.6597 no 3_646
H18 H3 3.0071 no 3_646
H18 H10 2.9495 no 3_656
H18 H11 2.4150 no 3_656
H19 S1 3.5591 no 3_556
H19 O1 2.6469 no 3_556
H19 C4 3.5526 no 4_564
H19 C13 3.5958 no 1_455
H19 H7 3.3443 no 1_455
H19 H8 3.1494 no 1_455
H19 H11 3.5322 no 3_656
H19 H13 3.5573 no 3_556

loop_
_geom_torsion_atom_site_label_1
_geom_torsion_atom_site_label_2
_geom_torsion_atom_site_label_3
_geom_torsion_atom_site_label_4
_geom_torsion
_geom_torsion_publ_flag
O1 S1 N1 C1 -171.59(10) no
O1 S1 N1 C8 10.92(11) no
O1 S1 C16 C17 -18.59(14) no
O1 S1 C16 C21 160.21(11) no
O2 S1 N1 C1 -42.53(12) no
O2 S1 N1 C8 139.99(9) no
O2 S1 C16 C17 -151.60(11) no
O2 S1 C16 C21 27.21(14) no
N1 S1 C16 C17 93.27(12) no
N1 S1 C16 C21 -87.93(13) no
C16 S1 N1 C1 73.30(12) no
C16 S1 N1 C8 -104.18(10) no
S1 N1 C1 O3 -1.0(2) no
S1 N1 C1 C2 179.03(9) no
S1 N1 C8 C7 -177.26(8) no
S1 N1 C8 C9 63.41(15) no
C1 N1 C8 C7 5.00(14) no
C1 N1 C8 C9 -114.33(13) no
C8 N1 C1 O3 176.71(13) no
C8 N1 C1 C2 -3.29(15) no
O3 C1 C2 C3 0.3(3) no
O3 C1 C2 C7 179.91(15) no
N1 C1 C2 C3 -179.65(13) no
N1 C1 C2 C7 -0.10(15) no
C1 C2 C3 C4 177.83(13) no
C1 C2 C7 C6 -178.14(12) no
C1 C2 C7 C8 3.36(17) no
C3 C2 C7 C6 1.5(3) no
C3 C2 C7 C8 -177.04(13) no
C7 C2 C3 C4 -1.7(3) no
C2 C3 C4 C5 0.7(3) no
C3 C4 C5 C6 0.6(3) no
C4 C5 C6 C7 -0.8(3) no
C5 C6 C7 C2 -0.2(2) no
C5 C6 C7 C8 178.03(13) no
C2 C7 C8 N1 -4.92(15) no
C2 C7 C8 C9 114.29(14) no
C6 C7 C8 N1 176.71(14) no
C6 C7 C8 C9 -64.08(19) no
N1 C8 C9 C10 -125.01(14) no
N1 C8 C9 C14 55.34(18) no
C7 C8 C9 C10 122.78(14) no
C7 C8 C9 C14 -56.87(17) no
C8 C9 C10 C11 179.15(13) no
C8 C9 C10 C15 0.0(3) no
C8 C9 C14 C13 -178.74(13) no
C10 C9 C14 C13 1.6(3) no
C14 C9 C10 C11 -1.2(3) no
C14 C9 C10 C15 179.65(14) no
C9 C10 C11 C12 0.3(3) no
C15 C10 C11 C12 179.48(16) no
C10 C11 C12 C13 0.2(3) no
C11 C12 C13 C14 0.1(3) no
C12 C13 C14 C9 -1.1(3) no
S1 C16 C17 C18 176.75(10) no
S1 C16 C21 C20 -177.25(11) no
C17 C16 C21 C20 1.5(3) no
C21 C16 C17 C18 -2.0(3) no
C16 C17 C18 C19 0.6(3) no
C17 C18 C19 C20 1.3(3) no
C17 C18 C19 C22 -177.73(14) no
C18 C19 C20 C21 -1.8(3) no
C22 C19 C20 C21 177.21(15) no
C19 C20 C21 C16 0.4(3) no
